data_4121818
loop_
_publ_author_name
'Zhang, Lei'
'Fonari, Alexandr'
'Liu, Yao'
'Hoyt, Andra-Lisa M'
'Lee, Hyunbok'
'Granger, Devin'
'Parkin, Sean'
'Russell, Thomas P.'
'Anthony, John E.'
'Br\'edas, Jean-Luc'
'Coropceanu, Veaceslav'
'Briseno, Alejandro L.'

_publ_section_title
;
 Bistetracene: an air-stable, high-mobility organic semiconductor with
 extended conjugation.
;
_journal_issue 26
_journal_name_full 'Journal of the American Chemical Society'
_journal_page_first 9248
_journal_page_last 9251
_journal_paper_doi 10.1021/ja503643s
_journal_volume 136
_journal_year 2014
_chemical_formula_moiety 'C54 H58 Si2'
_chemical_formula_sum 'C54 H58 Si2'
_chemical_formula_weight 763.18
_chemical_name_systematic
; 
 ? 
;
_space_group_crystal_system triclinic
_space_group_IT_number 2
_space_group_name_Hall '-P 1'
_space_group_name_H-M_alt 'P -1'
_symmetry_space_group_name_Hall '-P 1'
_symmetry_space_group_name_H-M 'P -1'
_atom_sites_solution_hydrogens geom
_atom_sites_solution_primary direct
_atom_sites_solution_secondary difmap
_audit_creation_method SHELXL-2013
_cell_angle_alpha 75.340(14)
_cell_angle_beta 70.337(13)
_cell_angle_gamma 90.051(14)
_cell_formula_units_Z 1
_cell_length_a 8.9841(11)
_cell_length_b 9.7368(16)
_cell_length_c 13.510(2)
_cell_measurement_reflns_used 6260
_cell_measurement_temperature 90.0(2)
_cell_measurement_theta_max 65.84
_cell_measurement_theta_min 3.61
_cell_volume 1071.8(3)
_computing_cell_refinement 'APEX2 (Bruker-AXS, 2006)'
_computing_data_collection 'APEX2 (Bruker-AXS, 2006)'
_computing_data_reduction 'APEX2 (Bruker-AXS, 2006)'
_computing_molecular_graphics 'XP in SHELXTL (Sheldrick, 2008)'
_computing_publication_material 'SHELX (Sheldrick, 2008) and CIFFIX (Parkin, 2013)'
_computing_structure_refinement 'SHELXL-2013 (Sheldrick, 2008)'
_computing_structure_solution 'SHELXS-97 (Sheldrick, 2008)'
_diffrn_ambient_temperature 90.0(2)
_diffrn_detector_area_resol_mean 5.6
_diffrn_measured_fraction_theta_full 0.787
_diffrn_measured_fraction_theta_max 0.812
_diffrn_measurement_device_type 'Bruker X8 Proteum diffractometer'
_diffrn_measurement_method '\f and \w scans'
_diffrn_radiation_type CuK\a
_diffrn_radiation_wavelength 1.54178
_diffrn_reflns_av_R_equivalents 0.0519
_diffrn_reflns_av_unetI/netI 0.0486
_diffrn_reflns_Laue_measured_fraction_full 0.787
_diffrn_reflns_Laue_measured_fraction_max 0.812
_diffrn_reflns_limit_h_max 10
_diffrn_reflns_limit_h_min -4
_diffrn_reflns_limit_k_max 11
_diffrn_reflns_limit_k_min -10
_diffrn_reflns_limit_l_max 15
_diffrn_reflns_limit_l_min -15
_diffrn_reflns_number 7716
_diffrn_reflns_point_group_measured_fraction_full 0.787
_diffrn_reflns_point_group_measured_fraction_max 0.812
_diffrn_reflns_theta_full 67.679
_diffrn_reflns_theta_max 66.262
_diffrn_reflns_theta_min 3.607
_diffrn_source 'fine-focus rotating anode'
_exptl_absorpt_coefficient_mu 1.011
_exptl_absorpt_correction_T_max 0.896
_exptl_absorpt_correction_T_min 0.542
_exptl_absorpt_correction_type multi-scan
_exptl_absorpt_process_details 'SADABS (Sheldrick, 2008)'
_exptl_crystal_colour red
_exptl_crystal_density_diffrn 1.182
_exptl_crystal_description lath
_exptl_crystal_F_000 410
_exptl_crystal_size_max 0.400
_exptl_crystal_size_mid 0.100
_exptl_crystal_size_min 0.040
_refine_diff_density_max 0.482
_refine_diff_density_min -0.438
_refine_diff_density_rms 0.093
_refine_ls_extinction_method none
_refine_ls_goodness_of_fit_ref 1.083
_refine_ls_hydrogen_treatment constr
_refine_ls_matrix_type full
_refine_ls_number_parameters 259
_refine_ls_number_reflns 3053
_refine_ls_number_restraints 0
_refine_ls_restrained_S_all 1.083
_refine_ls_R_factor_all 0.1320
_refine_ls_R_factor_gt 0.1053
_refine_ls_shift/su_max 0.000
_refine_ls_shift/su_mean 0.000
_refine_ls_structure_factor_coef Fsqd
_refine_ls_weighting_details 'w=1/[\s^2^(Fo^2^)+(0.0438P)^2^+5.9353P] where P=(Fo^2^+2Fc^2^)/3'
_refine_ls_weighting_scheme calc
_refine_ls_wR_factor_gt 0.2322
_refine_ls_wR_factor_ref 0.2496
_reflns_Friedel_coverage 0.000
_reflns_number_gt 2519
_reflns_number_total 3053
_reflns_threshold_expression 'I > 2\s(I)'
_cod_data_source_file ja503643s_si_001.cif
_cod_data_source_block x13247
_cod_depositor_comments 'Adding full bibliography for 4121817--4121818.cif.'
_cod_original_cell_volume 1071.9(3)
_cod_database_code 4121818
_shelx_space_group_comment
; 
The symmetry employed for this shelxl refinement is uniquely defined 
by the following loop, which should always be used as a source of 
symmetry information in preference to the above space-group names. 
They are only intended as comments. 
;
_shelx_estimated_absorpt_t_min 0.688
_shelx_estimated_absorpt_t_max 0.961
_shelxl_version_number 2013-4

loop_
_space_group_symop_operation_xyz
'x, y, z'
'-x, -y, -z'

loop_
_atom_site_label
_atom_site_type_symbol
_atom_site_fract_x
_atom_site_fract_y
_atom_site_fract_z
_atom_site_U_iso_or_equiv
_atom_site_adp_type
_atom_site_occupancy
_atom_site_site_symmetry_order
_atom_site_calc_flag
_atom_site_refinement_flags_posn
_atom_site_refinement_flags_adp
Si1 Si -0.10064(19) 0.76907(18) 0.88271(15) 0.0458(5) Uani 1 1 d . .
C1 C 0.1585(6) 0.5212(5) 0.6481(4) 0.0336(12) Uani 1 1 d . .
C2 C 0.0782(6) 0.4210(5) 0.6183(4) 0.0338(12) Uani 1 1 d . .
C3 C -0.0864(6) 0.3902(6) 0.6628(4) 0.0366(12) Uani 1 1 d . .
H3 H -0.1463 0.4359 0.7158 0.044 Uiso 1 1 calc R U
C4 C -0.1660(6) 0.2944(6) 0.6320(4) 0.0372(12) Uani 1 1 d . .
C5 C -0.3336(7) 0.2638(7) 0.6753(5) 0.0468(14) Uani 1 1 d . .
H5 H -0.3953 0.3093 0.7278 0.056 Uiso 1 1 calc R U
C6 C -0.4071(7) 0.1709(6) 0.6430(5) 0.0482(15) Uani 1 1 d . .
H6 H -0.5195 0.1526 0.6726 0.058 Uiso 1 1 calc R U
C7 C -0.3173(7) 0.1011(6) 0.5655(5) 0.0472(15) Uani 1 1 d . .
H7 H -0.3697 0.0342 0.5449 0.057 Uiso 1 1 calc R U
C8 C -0.1577(7) 0.1287(6) 0.5205(5) 0.0454(14) Uani 1 1 d . .
H8 H -0.0995 0.0833 0.4669 0.054 Uiso 1 1 calc R U
C9 C -0.0758(6) 0.2250(6) 0.5526(5) 0.0375(12) Uani 1 1 d . .
C10 C 0.0889(6) 0.2557(5) 0.5079(5) 0.0366(12) Uani 1 1 d . .
H10 H 0.1483 0.2096 0.4550 0.044 Uiso 1 1 calc R U
C11 C 0.1702(6) 0.3521(5) 0.5381(4) 0.0306(11) Uani 1 1 d . .
C12 C 0.3395(6) 0.3829(5) 0.4933(4) 0.0314(11) Uani 1 1 d . .
C13 C 0.4159(5) 0.4832(5) 0.5231(4) 0.0276(10) Uani 1 1 d . .
C14 C 0.3222(6) 0.5525(5) 0.6020(4) 0.0316(11) Uani 1 1 d . .
C15 C 0.4034(6) 0.6552(6) 0.6298(5) 0.0381(12) Uani 1 1 d . .
H15 H 0.3438 0.7031 0.6813 0.046 Uiso 1 1 calc R U
C16 C 0.5622(6) 0.6859(6) 0.5848(5) 0.0391(13) Uani 1 1 d . .
H16 H 0.6110 0.7553 0.6055 0.047 Uiso 1 1 calc R U
C17 C 0.0682(6) 0.5936(6) 0.7262(4) 0.0407(13) Uani 1 1 d . .
C18 C -0.0038(6) 0.6582(6) 0.7920(5) 0.0420(14) Uani 1 1 d . .
C19 C 0.0528(7) 0.9116(6) 0.8675(5) 0.0434(14) Uani 1 1 d . .
H19 H -0.0011 0.9746 0.9143 0.052 Uiso 1 1 calc R U
C20 C 0.1243(7) 1.0060(7) 0.7482(5) 0.0532(16) Uani 1 1 d . .
H20A H 0.1960 1.0843 0.7447 0.080 Uiso 1 1 calc R U
H20B H 0.0385 1.0450 0.7234 0.080 Uiso 1 1 calc R U
H20C H 0.1835 0.9481 0.7010 0.080 Uiso 1 1 calc R U
C21 C 0.1876(7) 0.8476(8) 0.9078(6) 0.0593(18) Uani 1 1 d . .
H21A H 0.2445 0.7873 0.8620 0.089 Uiso 1 1 calc R U
H21B H 0.1415 0.7901 0.9837 0.089 Uiso 1 1 calc R U
H21C H 0.2616 0.9250 0.9029 0.089 Uiso 1 1 calc R U
C22 C -0.1729(7) 0.6503(6) 1.0270(5) 0.0455(14) Uani 1 1 d . .
H22 H -0.0817 0.5974 1.0375 0.055 Uiso 1 1 calc R U
C23 C -0.2220(8) 0.7359(7) 1.1125(5) 0.0533(16) Uani 1 1 d . .
H23A H -0.3122 0.7887 1.1052 0.080 Uiso 1 1 calc R U
H23B H -0.1326 0.8031 1.1009 0.080 Uiso 1 1 calc R U
H23C H -0.2525 0.6704 1.1858 0.080 Uiso 1 1 calc R U
C24 C -0.3081(8) 0.5384(7) 1.0480(6) 0.0621(19) Uani 1 1 d . .
H24A H -0.3271 0.4685 1.1184 0.093 Uiso 1 1 calc R U
H24B H -0.2788 0.4898 0.9898 0.093 Uiso 1 1 calc R U
H24C H -0.4049 0.5853 1.0492 0.093 Uiso 1 1 calc R U
C25 C -0.2576(7) 0.8582(6) 0.8304(5) 0.0440(14) Uani 1 1 d . .
H25 H -0.1999 0.9216 0.7557 0.053 Uiso 1 1 calc R U
C26 C -0.3477(8) 0.9541(7) 0.8992(6) 0.0597(18) Uani 1 1 d . .
H26A H -0.4218 1.0035 0.8664 0.090 Uiso 1 1 calc R U
H26B H -0.2723 1.0245 0.9020 0.090 Uiso 1 1 calc R U
H26C H -0.4071 0.8960 0.9733 0.090 Uiso 1 1 calc R U
C27 C -0.3717(8) 0.7545(8) 0.8179(6) 0.0615(19) Uani 1 1 d . .
H27A H -0.4373 0.6950 0.8901 0.092 Uiso 1 1 calc R U
H27B H -0.3115 0.6937 0.7738 0.092 Uiso 1 1 calc R U
H27C H -0.4402 0.8078 0.7817 0.092 Uiso 1 1 calc R U

loop_
_atom_site_aniso_label
_atom_site_aniso_U_11
_atom_site_aniso_U_22
_atom_site_aniso_U_33
_atom_site_aniso_U_23
_atom_site_aniso_U_13
_atom_site_aniso_U_12
Si1 0.0430(9) 0.0464(10) 0.0505(11) -0.0165(8) -0.0169(7) 0.0051(7)
C1 0.035(3) 0.033(3) 0.030(3) -0.001(2) -0.012(2) 0.003(2)
C2 0.034(3) 0.032(3) 0.033(3) -0.007(2) -0.010(2) 0.006(2)
C3 0.038(3) 0.033(3) 0.033(3) -0.007(2) -0.006(2) 0.005(2)
C4 0.039(3) 0.032(3) 0.035(3) -0.001(2) -0.011(2) 0.003(2)
C5 0.039(3) 0.051(4) 0.047(4) -0.010(3) -0.014(3) 0.005(3)
C6 0.038(3) 0.048(4) 0.048(4) 0.003(3) -0.015(3) -0.001(3)
C7 0.054(4) 0.037(3) 0.051(4) -0.001(3) -0.026(3) 0.001(3)
C8 0.056(4) 0.036(3) 0.044(4) -0.002(3) -0.024(3) 0.003(3)
C9 0.045(3) 0.031(3) 0.035(3) -0.002(2) -0.017(2) 0.005(2)
C10 0.041(3) 0.028(3) 0.040(3) -0.008(2) -0.014(2) 0.007(2)
C11 0.033(3) 0.027(3) 0.029(3) -0.004(2) -0.010(2) 0.004(2)
C12 0.028(2) 0.032(3) 0.030(3) -0.002(2) -0.010(2) 0.003(2)
C13 0.025(2) 0.031(3) 0.026(3) -0.005(2) -0.0100(19) 0.0066(19)
C14 0.036(3) 0.031(3) 0.027(3) -0.007(2) -0.010(2) 0.007(2)
C15 0.043(3) 0.037(3) 0.038(3) -0.017(3) -0.015(2) 0.009(2)
C16 0.037(3) 0.037(3) 0.046(3) -0.012(3) -0.016(2) 0.003(2)
C17 0.037(3) 0.053(4) 0.028(3) -0.006(3) -0.009(2) 0.000(2)
C18 0.034(3) 0.054(4) 0.032(3) -0.004(3) -0.010(2) -0.004(2)
C19 0.045(3) 0.042(3) 0.047(4) -0.018(3) -0.016(3) 0.008(2)
C20 0.051(4) 0.059(4) 0.045(4) -0.016(3) -0.009(3) -0.009(3)
C21 0.045(3) 0.066(4) 0.076(5) -0.032(4) -0.023(3) 0.010(3)
C22 0.052(3) 0.040(3) 0.043(4) -0.007(3) -0.019(3) 0.001(3)
C23 0.072(4) 0.046(4) 0.038(4) -0.004(3) -0.021(3) 0.005(3)
C24 0.070(4) 0.045(4) 0.066(5) -0.004(3) -0.026(4) -0.005(3)
C25 0.047(3) 0.049(3) 0.036(3) -0.014(3) -0.012(3) 0.005(3)
C26 0.064(4) 0.061(4) 0.070(5) -0.026(4) -0.036(4) 0.024(3)
C27 0.052(4) 0.075(5) 0.069(5) -0.031(4) -0.028(3) 0.010(3)

loop_
_atom_type_symbol
_atom_type_description
_atom_type_scat_dispersion_real
_atom_type_scat_dispersion_imag
_atom_type_scat_source
C C 0.0181 0.0091 'International Tables Vol C Tables 4.2.6.8 and 6.1.1.4'
H H 0.0000 0.0000 'International Tables Vol C Tables 4.2.6.8 and 6.1.1.4'
Si Si 0.2541 0.3302 'International Tables Vol C Tables 4.2.6.8 and 6.1.1.4'

loop_
_geom_angle_atom_site_label_1
_geom_angle_atom_site_label_2
_geom_angle_atom_site_label_3
_geom_angle
_geom_angle_site_symmetry_1
_geom_angle_site_symmetry_3
C18 Si1 C19 107.7(3) . .
C18 Si1 C22 107.4(3) . .
C19 Si1 C22 109.8(3) . .
C18 Si1 C25 106.7(3) . .
C19 Si1 C25 108.3(3) . .
C22 Si1 C25 116.6(3) . .
C14 C1 C2 121.4(5) . .
C14 C1 C17 119.1(5) . .
C2 C1 C17 119.4(5) . .
C3 C2 C1 121.9(5) . .
C3 C2 C11 119.4(5) . .
C1 C2 C11 118.7(5) . .
C2 C3 C4 122.1(5) . .
C2 C3 H3 118.9 . .
C4 C3 H3 118.9 . .
C3 C4 C5 122.7(5) . .
C3 C4 C9 119.0(5) . .
C5 C4 C9 118.3(5) . .
C6 C5 C4 121.2(6) . .
C6 C5 H5 119.4 . .
C4 C5 H5 119.4 . .
C5 C6 C7 120.3(6) . .
C5 C6 H6 119.8 . .
C7 C6 H6 119.8 . .
C8 C7 C6 120.6(6) . .
C8 C7 H7 119.7 . .
C6 C7 H7 119.7 . .
C7 C8 C9 120.8(6) . .
C7 C8 H8 119.6 . .
C9 C8 H8 119.6 . .
C10 C9 C8 122.3(6) . .
C10 C9 C4 119.0(5) . .
C8 C9 C4 118.7(5) . .
C9 C10 C11 122.6(5) . .
C9 C10 H10 118.7 . .
C11 C10 H10 118.7 . .
C10 C11 C12 122.8(5) . .
C10 C11 C2 118.0(5) . .
C12 C11 C2 119.2(5) . .
C13 C12 C11 121.1(5) . .
C13 C12 C16 117.3(4) . 2_666
C11 C12 C16 121.6(5) . 2_666
C12 C13 C13 121.3(6) . 2_666
C12 C13 C14 119.0(4) . .
C13 C13 C14 119.7(6) 2_666 .
C1 C14 C15 121.8(5) . .
C1 C14 C13 120.6(5) . .
C15 C14 C13 117.6(5) . .
C16 C15 C14 121.8(5) . .
C16 C15 H15 119.1 . .
C14 C15 H15 119.1 . .
C15 C16 C12 122.2(5) . 2_666
C15 C16 H16 118.9 . .
C12 C16 H16 118.9 2_666 .
C18 C17 C1 177.7(6) . .
C17 C18 Si1 175.0(5) . .
C20 C19 C21 110.1(5) . .
C20 C19 Si1 111.8(4) . .
C21 C19 Si1 111.7(4) . .
C20 C19 H19 107.7 . .
C21 C19 H19 107.7 . .
Si1 C19 H19 107.7 . .
C19 C20 H20A 109.5 . .
C19 C20 H20B 109.5 . .
H20A C20 H20B 109.5 . .
C19 C20 H20C 109.5 . .
H20A C20 H20C 109.5 . .
H20B C20 H20C 109.5 . .
C19 C21 H21A 109.5 . .
C19 C21 H21B 109.5 . .
H21A C21 H21B 109.5 . .
C19 C21 H21C 109.5 . .
H21A C21 H21C 109.5 . .
H21B C21 H21C 109.5 . .
C24 C22 C23 110.3(5) . .
C24 C22 Si1 112.8(4) . .
C23 C22 Si1 112.4(4) . .
C24 C22 H22 107.0 . .
C23 C22 H22 107.0 . .
Si1 C22 H22 107.0 . .
C22 C23 H23A 109.5 . .
C22 C23 H23B 109.5 . .
H23A C23 H23B 109.5 . .
C22 C23 H23C 109.5 . .
H23A C23 H23C 109.5 . .
H23B C23 H23C 109.5 . .
C22 C24 H24A 109.5 . .
C22 C24 H24B 109.5 . .
H24A C24 H24B 109.5 . .
C22 C24 H24C 109.5 . .
H24A C24 H24C 109.5 . .
H24B C24 H24C 109.5 . .
C27 C25 C26 110.8(5) . .
C27 C25 Si1 113.7(4) . .
C26 C25 Si1 112.0(4) . .
C27 C25 H25 106.6 . .
C26 C25 H25 106.6 . .
Si1 C25 H25 106.6 . .
C25 C26 H26A 109.5 . .
C25 C26 H26B 109.5 . .
H26A C26 H26B 109.5 . .
C25 C26 H26C 109.5 . .
H26A C26 H26C 109.5 . .
H26B C26 H26C 109.5 . .
C25 C27 H27A 109.5 . .
C25 C27 H27B 109.5 . .
H27A C27 H27B 109.5 . .
C25 C27 H27C 109.5 . .
H27A C27 H27C 109.5 . .
H27B C27 H27C 109.5 . .

loop_
_geom_bond_atom_site_label_1
_geom_bond_atom_site_label_2
_geom_bond_distance
_geom_bond_site_symmetry_2
Si1 C18 1.838(6) .
Si1 C19 1.879(6) .
Si1 C22 1.888(6) .
Si1 C25 1.898(6) .
C1 C14 1.389(7) .
C1 C2 1.424(7) .
C1 C17 1.439(8) .
C2 C3 1.396(7) .
C2 C11 1.440(7) .
C3 C4 1.397(7) .
C3 H3 0.9500 .
C4 C5 1.420(7) .
C4 C9 1.430(8) .
C5 C6 1.355(8) .
C5 H5 0.9500 .
C6 C7 1.415(9) .
C6 H6 0.9500 .
C7 C8 1.352(8) .
C7 H7 0.9500 .
C8 C9 1.424(8) .
C8 H8 0.9500 .
C9 C10 1.396(7) .
C10 C11 1.404(7) .
C10 H10 0.9500 .
C11 C12 1.435(7) .
C12 C13 1.403(7) .
C12 C16 1.440(7) 2_666
C13 C13 1.429(9) 2_666
C13 C14 1.436(7) .
C14 C15 1.429(7) .
C15 C16 1.349(7) .
C15 H15 0.9500 .
C16 C12 1.440(7) 2_666
C16 H16 0.9500 .
C17 C18 1.225(8) .
C19 C20 1.552(8) .
C19 C21 1.557(8) .
C19 H19 1.0000 .
C20 H20A 0.9800 .
C20 H20B 0.9800 .
C20 H20C 0.9800 .
C21 H21A 0.9800 .
C21 H21B 0.9800 .
C21 H21C 0.9800 .
C22 C24 1.534(8) .
C22 C23 1.539(8) .
C22 H22 1.0000 .
C23 H23A 0.9800 .
C23 H23B 0.9800 .
C23 H23C 0.9800 .
C24 H24A 0.9800 .
C24 H24B 0.9800 .
C24 H24C 0.9800 .
C25 C27 1.517(8) .
C25 C26 1.525(8) .
C25 H25 1.0000 .
C26 H26A 0.9800 .
C26 H26B 0.9800 .
C26 H26C 0.9800 .
C27 H27A 0.9800 .
C27 H27B 0.9800 .
C27 H27C 0.9800 .

loop_
_geom_torsion_atom_site_label_1
_geom_torsion_atom_site_label_2
_geom_torsion_atom_site_label_3
_geom_torsion_atom_site_label_4
_geom_torsion
_geom_torsion_site_symmetry_1
_geom_torsion_site_symmetry_4
C14 C1 C2 C3 -179.1(5) . .
C17 C1 C2 C3 -0.1(8) . .
C14 C1 C2 C11 -0.4(7) . .
C17 C1 C2 C11 178.6(5) . .
C1 C2 C3 C4 178.5(5) . .
C11 C2 C3 C4 -0.2(8) . .
C2 C3 C4 C5 -178.9(5) . .
C2 C3 C4 C9 0.3(8) . .
C3 C4 C5 C6 179.6(5) . .
C9 C4 C5 C6 0.3(8) . .
C4 C5 C6 C7 0.5(9) . .
C5 C6 C7 C8 -1.7(9) . .
C6 C7 C8 C9 2.0(9) . .
C7 C8 C9 C10 179.9(5) . .
C7 C8 C9 C4 -1.2(8) . .
C3 C4 C9 C10 -0.4(7) . .
C5 C4 C9 C10 178.9(5) . .
C3 C4 C9 C8 -179.3(5) . .
C5 C4 C9 C8 0.0(8) . .
C8 C9 C10 C11 179.1(5) . .
C4 C9 C10 C11 0.2(8) . .
C9 C10 C11 C12 179.3(5) . .
C9 C10 C11 C2 -0.1(8) . .
C3 C2 C11 C10 0.0(7) . .
C1 C2 C11 C10 -178.7(5) . .
C3 C2 C11 C12 -179.3(5) . .
C1 C2 C11 C12 1.9(7) . .
C10 C11 C12 C13 178.0(5) . .
C2 C11 C12 C13 -2.6(7) . .
C10 C11 C12 C16 -1.1(8) . 2_666
C2 C11 C12 C16 178.3(5) . 2_666
C11 C12 C13 C13 -178.5(5) . 2_666
C16 C12 C13 C13 0.7(8) 2_666 2_666
C11 C12 C13 C14 1.7(7) . .
C16 C12 C13 C14 -179.1(5) 2_666 .
C2 C1 C14 C15 178.6(5) . .
C17 C1 C14 C15 -0.3(8) . .
C2 C1 C14 C13 -0.5(8) . .
C17 C1 C14 C13 -179.5(5) . .
C12 C13 C14 C1 -0.1(7) . .
C13 C13 C14 C1 -180.0(5) 2_666 .
C12 C13 C14 C15 -179.4(5) . .
C13 C13 C14 C15 0.8(8) 2_666 .
C1 C14 C15 C16 -179.8(5) . .
C13 C14 C15 C16 -0.6(8) . .
C14 C15 C16 C12 -0.3(9) . 2_666
C18 Si1 C19 C20 59.4(5) . .
C22 Si1 C19 C20 176.1(4) . .
C25 Si1 C19 C20 -55.6(5) . .
C18 Si1 C19 C21 -64.5(5) . .
C22 Si1 C19 C21 52.2(5) . .
C25 Si1 C19 C21 -179.5(4) . .
C18 Si1 C22 C24 -67.7(5) . .
C19 Si1 C22 C24 175.5(5) . .
C25 Si1 C22 C24 51.9(6) . .
C18 Si1 C22 C23 167.0(4) . .
C19 Si1 C22 C23 50.1(5) . .
C25 Si1 C22 C23 -73.4(5) . .
C18 Si1 C25 C27 53.4(5) . .
C19 Si1 C25 C27 169.0(5) . .
C22 Si1 C25 C27 -66.6(5) . .
C18 Si1 C25 C26 180.0(4) . .
C19 Si1 C25 C26 -64.4(5) . .
C22 Si1 C25 C26 60.0(5) . .
